data_2215147
loop_
_publ_author_name
'Chen-Xia Yu'
'Song Lei'
'Chang-Sheng Yao'
'Shu-Jiang Tu'

_publ_section_title
;Ethyl
 2-anilino-4-(2,4-dichlorophenyl)-6-trifluoromethyl-3,4-dihydropyrimidine-5-carboxylate
;
_journal_coeditor_code HG2273
_journal_issue 9
_journal_name_full 'Acta Crystallographica Section E'
_journal_page_first o3804
_journal_page_last o3804
_journal_paper_doi 10.1107/S1600536807037786
_journal_volume 63
_journal_year 2007
_chemical_formula_iupac 'C20 H16 Cl2 F3 N3 O2'
_chemical_formula_moiety 'C20 H16 Cl2 F3 N3 O2'
_chemical_formula_sum 'C20 H16 Cl2 F3 N3 O2'
_chemical_formula_weight 458.26
_chemical_name_systematic
;
Ethyl 2-anilino-4-(2,4-dichlorophenyl)-6-trifluoromethyl-3,4-
dihydropyrimidine-5-carboxylate
;
_space_group_IT_number 19
_symmetry_cell_setting orthorhombic
_symmetry_space_group_name_Hall 'P 2ac 2ab'
_symmetry_space_group_name_H-M 'P 21 21 21'
_atom_sites_solution_hydrogens geom
_atom_sites_solution_primary direct
_atom_sites_solution_secondary difmap
_cell_angle_alpha 90.00
_cell_angle_beta 90.00
_cell_angle_gamma 90.00
_cell_formula_units_Z 4
_cell_length_a 11.0085(15)
_cell_length_b 11.8934(17)
_cell_length_c 15.698(2)
_cell_measurement_reflns_used 4124
_cell_measurement_temperature 294(2)
_cell_measurement_theta_max 25.08
_cell_measurement_theta_min 2.15
_cell_volume 2055.3(5)
_computing_cell_refinement 'SAINT (Bruker, 1999)'
_computing_data_collection 'SMART (Bruker, 1998)'
_computing_data_reduction SAINT
_computing_molecular_graphics 'SHELXTL (Bruker, 1999)'
_computing_publication_material SHELXTL
_computing_structure_refinement 'SHELXL97 (Sheldrick, 1997)'
_computing_structure_solution 'SHELXS97 (Sheldrick, 1990)'
_diffrn_ambient_temperature 294(2)
_diffrn_measured_fraction_theta_full 0.998
_diffrn_measured_fraction_theta_max 0.998
_diffrn_measurement_device_type 'Bruker SMART CCD area-detector'
_diffrn_measurement_method '\f and \w'
_diffrn_radiation_monochromator graphite
_diffrn_radiation_source 'fine-focus sealed tube'
_diffrn_radiation_type MoK\a
_diffrn_radiation_wavelength 0.71073
_diffrn_reflns_av_R_equivalents 0.0377
_diffrn_reflns_av_sigmaI/netI 0.0400
_diffrn_reflns_limit_h_max 13
_diffrn_reflns_limit_h_min -7
_diffrn_reflns_limit_k_max 14
_diffrn_reflns_limit_k_min -14
_diffrn_reflns_limit_l_max 19
_diffrn_reflns_limit_l_min -19
_diffrn_reflns_number 11861
_diffrn_reflns_theta_full 26.38
_diffrn_reflns_theta_max 26.38
_diffrn_reflns_theta_min 2.15
_exptl_absorpt_coefficient_mu 0.365
_exptl_absorpt_correction_T_max 0.9306
_exptl_absorpt_correction_T_min 0.9111
_exptl_absorpt_correction_type multi-scan
_exptl_absorpt_process_details '(SADABS; Sheldrick, 1996)'
_exptl_crystal_colour colourless
_exptl_crystal_density_diffrn 1.481
_exptl_crystal_density_method 'not measured'
_exptl_crystal_description block
_exptl_crystal_F_000 936
_exptl_crystal_size_max 0.26
_exptl_crystal_size_mid 0.24
_exptl_crystal_size_min 0.20
_refine_diff_density_max 0.212
_refine_diff_density_min -0.222
_refine_ls_abs_structure_details 'Flack (1983)'
_refine_ls_abs_structure_Flack -0.06(6)
_refine_ls_extinction_coef 0.0261(15)
_refine_ls_extinction_expression Fc^*^=kFc[1+0.001xFc^2^\l^3^/sin(2\q)]^-1/4^
_refine_ls_extinction_method SHELXL97
_refine_ls_goodness_of_fit_ref 1.037
_refine_ls_hydrogen_treatment mixed
_refine_ls_matrix_type full
_refine_ls_number_parameters 281
_refine_ls_number_reflns 4177
_refine_ls_number_restraints 2
_refine_ls_restrained_S_all 1.037
_refine_ls_R_factor_all 0.0596
_refine_ls_R_factor_gt 0.0373
_refine_ls_shift/su_max 0.000
_refine_ls_shift/su_mean 0.000
_refine_ls_structure_factor_coef Fsqd
_refine_ls_weighting_details 'calc w=1/[\s^2^(Fo^2^)+(0.0404P)^2^+0.3148P] where P=(Fo^2^+2Fc^2^)/3'
_refine_ls_weighting_scheme calc
_refine_ls_wR_factor_gt 0.0812
_refine_ls_wR_factor_ref 0.0917
_reflns_number_gt 3175
_reflns_number_total 4177
_reflns_threshold_expression I>2\s(I)
_cod_data_source_file hg2273.cif
_cod_data_source_block I
_cod_original_cell_volume 2055.4(5)
_cod_database_code 2215147
_cod_database_fobs_code 2215147

loop_
_symmetry_equiv_pos_as_xyz
'x, y, z'
'-x+1/2, -y, z+1/2'
'-x, y+1/2, -z+1/2'
'x+1/2, -y+1/2, -z'

loop_
_atom_site_type_symbol
_atom_site_label
_atom_site_fract_x
_atom_site_fract_y
_atom_site_fract_z
_atom_site_U_iso_or_equiv
_atom_site_adp_type
_atom_site_calc_flag
_atom_site_refinement_flags
_atom_site_occupancy
Cl Cl1 0.72705(8) 0.14863(7) -0.12933(5) 0.0766(3) Uani d . 1
Cl Cl2 0.37002(8) 0.42819(9) -0.22290(5) 0.0887(3) Uani d . 1
F F1 0.62596(16) 0.48924(14) 0.24705(10) 0.0706(5) Uani d . 1
F F2 0.80585(16) 0.45551(14) 0.29272(9) 0.0730(5) Uani d . 1
F F3 0.77062(17) 0.60034(12) 0.21670(10) 0.0757(5) Uani d . 1
O O1 0.56257(18) 0.19540(17) 0.14384(13) 0.0646(5) Uani d . 1
O O2 0.64809(17) 0.27081(15) 0.25945(11) 0.0592(5) Uani d . 1
N N1 0.86238(17) 0.32244(16) 0.00923(13) 0.0432(5) Uani d D 1
N N2 0.85306(18) 0.48302(16) 0.09472(12) 0.0428(5) Uani d . 1
N N3 0.9898(2) 0.47054(18) -0.01780(15) 0.0528(5) Uani d D 1
C C1 0.6315(2) 0.2608(2) -0.10509(15) 0.0456(6) Uani d . 1
C C2 0.5460(2) 0.2923(3) -0.16446(15) 0.0540(7) Uani d . 1
H H2 0.5375 0.2527 -0.2152 0.065 Uiso calc R 1
C C3 0.4732(2) 0.3837(2) -0.14692(16) 0.0525(7) Uani d . 1
C C4 0.4828(2) 0.4401(2) -0.07171(17) 0.0521(7) Uani d . 1
H H4 0.4322 0.5008 -0.0601 0.063 Uiso calc R 1
C C5 0.5684(2) 0.4060(2) -0.01277(16) 0.0461(6) Uani d . 1
H H5 0.5744 0.4446 0.0386 0.055 Uiso calc R 1
C C6 0.6455(2) 0.31641(18) -0.02757(14) 0.0381(5) Uani d . 1
C C7 0.7429(2) 0.28239(17) 0.03625(14) 0.0393(5) Uani d . 1
H H7 0.7453 0.2001 0.0388 0.047 Uiso calc R 1
C C8 0.89924(19) 0.42730(19) 0.03061(16) 0.0408(6) Uani d . 1
C C9 0.7726(2) 0.42650(18) 0.14511(14) 0.0379(5) Uani d . 1
C C10 0.7207(2) 0.32622(17) 0.12503(14) 0.0388(5) Uani d . 1
C C11 0.6358(2) 0.2590(2) 0.17605(16) 0.0450(6) Uani d . 1
C C12 0.5585(3) 0.2171(3) 0.3156(2) 0.0770(10) Uani d . 1
H H12A 0.5411 0.2663 0.3633 0.092 Uiso calc R 1
H H12B 0.4835 0.2051 0.2845 0.092 Uiso calc R 1
C C13 0.6041(3) 0.1095(3) 0.3472(2) 0.0955(12) Uani d . 1
H H13A 0.6823 0.1203 0.3731 0.143 Uiso calc R 1
H H13B 0.6114 0.0576 0.3006 0.143 Uiso calc R 1
H H13C 0.5486 0.0798 0.3887 0.143 Uiso calc R 1
C C14 0.7432(3) 0.4921(2) 0.22603(15) 0.0491(6) Uani d . 1
C C15 1.0562(2) 0.5710(2) -0.00892(18) 0.0513(7) Uani d . 1
C C16 1.1471(3) 0.5888(3) -0.0697(2) 0.0690(8) Uani d . 1
H H16 1.1620 0.5345 -0.1111 0.083 Uiso calc R 1
C C17 1.2143(3) 0.6858(3) -0.0688(3) 0.0866(11) Uani d . 1
H H17 1.2739 0.6971 -0.1099 0.104 Uiso calc R 1
C C18 1.1946(3) 0.7664(3) -0.0077(3) 0.0902(12) Uani d . 1
H H18 1.2402 0.8322 -0.0074 0.108 Uiso calc R 1
C C20 1.0364(3) 0.6516(2) 0.05281(19) 0.0606(7) Uani d . 1
H H20 0.9767 0.6411 0.0940 0.073 Uiso calc R 1
C C19 1.1066(3) 0.7487(3) 0.0527(2) 0.0779(10) Uani d . 1
H H19 1.0937 0.8028 0.0945 0.093 Uiso calc R 1
H H1A 0.897(2) 0.290(2) -0.0361(11) 0.055(8) Uiso d D 1
H H3A 1.016(3) 0.426(2) -0.0595(13) 0.067(9) Uiso d D 1

loop_
_atom_site_aniso_label
_atom_site_aniso_U_11
_atom_site_aniso_U_22
_atom_site_aniso_U_33
_atom_site_aniso_U_12
_atom_site_aniso_U_13
_atom_site_aniso_U_23
Cl1 0.0825(6) 0.0701(5) 0.0772(5) 0.0141(4) -0.0005(4) -0.0343(4)
Cl2 0.0660(5) 0.1399(8) 0.0603(4) 0.0033(5) -0.0208(4) 0.0215(5)
F1 0.0622(10) 0.0738(10) 0.0758(10) 0.0072(9) 0.0117(9) -0.0183(9)
F2 0.0878(12) 0.0810(12) 0.0503(9) -0.0055(9) -0.0245(9) 0.0008(8)
F3 0.1199(15) 0.0432(9) 0.0639(9) -0.0128(9) 0.0036(10) -0.0139(7)
O1 0.0591(11) 0.0644(12) 0.0704(12) -0.0280(10) -0.0031(10) -0.0053(10)
O2 0.0630(12) 0.0649(11) 0.0497(11) -0.0154(10) 0.0075(9) 0.0041(9)
N1 0.0335(10) 0.0393(11) 0.0568(12) 0.0029(9) 0.0029(10) -0.0072(9)
N2 0.0418(11) 0.0368(10) 0.0499(11) -0.0042(9) -0.0017(10) 0.0003(9)
N3 0.0450(12) 0.0474(12) 0.0660(14) -0.0032(10) 0.0115(11) 0.0005(12)
C1 0.0404(13) 0.0477(14) 0.0488(14) -0.0079(12) 0.0067(12) -0.0073(11)
C2 0.0519(15) 0.0739(19) 0.0362(13) -0.0195(14) 0.0008(12) -0.0049(13)
C3 0.0377(14) 0.0736(19) 0.0462(14) -0.0114(14) -0.0033(12) 0.0143(13)
C4 0.0422(15) 0.0557(16) 0.0585(16) 0.0053(12) -0.0050(13) 0.0061(13)
C5 0.0419(14) 0.0479(14) 0.0485(14) 0.0031(11) -0.0052(12) -0.0039(12)
C6 0.0339(12) 0.0358(11) 0.0447(12) -0.0077(10) -0.0001(11) -0.0020(10)
C7 0.0387(13) 0.0302(10) 0.0491(13) -0.0041(10) -0.0007(11) -0.0026(9)
C8 0.0320(12) 0.0362(12) 0.0543(14) 0.0048(10) -0.0052(11) 0.0048(11)
C9 0.0333(11) 0.0379(12) 0.0426(12) 0.0021(10) -0.0081(10) 0.0012(10)
C10 0.0344(12) 0.0368(12) 0.0452(13) -0.0008(10) -0.0050(11) 0.0017(10)
C11 0.0398(13) 0.0409(13) 0.0543(15) -0.0029(12) -0.0013(13) -0.0011(11)
C12 0.068(2) 0.088(2) 0.075(2) -0.0070(18) 0.0274(17) 0.0051(18)
C13 0.087(3) 0.105(3) 0.094(3) -0.026(2) 0.006(2) 0.039(2)
C14 0.0558(16) 0.0458(13) 0.0458(13) -0.0053(12) -0.0067(13) -0.0042(11)
C15 0.0347(13) 0.0478(15) 0.0715(17) -0.0023(11) -0.0003(12) 0.0149(14)
C16 0.0518(17) 0.0627(18) 0.093(2) 0.0006(15) 0.0132(17) 0.0147(16)
C17 0.059(2) 0.074(2) 0.127(3) -0.0135(19) 0.013(2) 0.035(2)
C18 0.065(2) 0.062(2) 0.144(4) -0.0248(17) -0.014(2) 0.030(2)
C20 0.0530(17) 0.0531(17) 0.0757(19) -0.0118(14) -0.0026(14) 0.0083(15)
C19 0.073(2) 0.0538(18) 0.107(3) -0.0164(17) -0.005(2) 0.0039(18)

loop_
_atom_type_symbol
_atom_type_description
_atom_type_scat_dispersion_real
_atom_type_scat_dispersion_imag
_atom_type_scat_source
C C 0.0033 0.0016 'International Tables Vol C Tables 4.2.6.8 and 6.1.1.4'
H H 0.0000 0.0000 'International Tables Vol C Tables 4.2.6.8 and 6.1.1.4'
N N 0.0061 0.0033 'International Tables Vol C Tables 4.2.6.8 and 6.1.1.4'
O O 0.0106 0.0060 'International Tables Vol C Tables 4.2.6.8 and 6.1.1.4'
F F 0.0171 0.0103 'International Tables Vol C Tables 4.2.6.8 and 6.1.1.4'
Cl Cl 0.1484 0.1585 'International Tables Vol C Tables 4.2.6.8 and 6.1.1.4'

loop_
_geom_angle_atom_site_label_1
_geom_angle_atom_site_label_2
_geom_angle_atom_site_label_3
_geom_angle
C11 O2 C12 118.6(2)
C8 N1 C7 119.86(19)
C8 N1 H1A 117.8(17)
C7 N1 H1A 118.4(17)
C8 N2 C9 116.66(19)
C8 N3 C15 130.5(2)
C8 N3 H3A 115.5(19)
C15 N3 H3A 113.9(19)
C2 C1 C6 122.5(2)
C2 C1 Cl1 118.25(19)
C6 C1 Cl1 119.21(19)
C1 C2 C3 118.5(2)
C1 C2 H2 120.8
C3 C2 H2 120.8
C4 C3 C2 121.1(2)
C4 C3 Cl2 119.9(2)
C2 C3 Cl2 119.0(2)
C3 C4 C5 119.3(2)
C3 C4 H4 120.4
C5 C4 H4 120.4
C6 C5 C4 122.2(2)
C6 C5 H5 118.9
C4 C5 H5 118.9
C5 C6 C1 116.4(2)
C5 C6 C7 121.8(2)
C1 C6 C7 121.8(2)
N1 C7 C10 107.54(18)
N1 C7 C6 110.87(18)
C10 C7 C6 113.73(19)
N1 C7 H7 108.2
C10 C7 H7 108.2
C6 C7 H7 108.2
N2 C8 N1 122.8(2)
N2 C8 N3 121.7(2)
N1 C8 N3 115.5(2)
C10 C9 N2 124.8(2)
C10 C9 C14 123.6(2)
N2 C9 C14 111.61(19)
C9 C10 C11 128.3(2)
C9 C10 C7 116.7(2)
C11 C10 C7 114.78(19)
O1 C11 O2 123.1(2)
O1 C11 C10 122.3(2)
O2 C11 C10 114.6(2)
C13 C12 O2 110.7(3)
C13 C12 H12A 109.5
O2 C12 H12A 109.5
C13 C12 H12B 109.5
O2 C12 H12B 109.5
H12A C12 H12B 108.1
C12 C13 H13A 109.5
C12 C13 H13B 109.5
H13A C13 H13B 109.5
C12 C13 H13C 109.5
H13A C13 H13C 109.5
H13B C13 H13C 109.5
F2 C14 F3 106.7(2)
F2 C14 F1 107.4(2)
F3 C14 F1 105.8(2)
F2 C14 C9 112.3(2)
F3 C14 C9 110.8(2)
F1 C14 C9 113.5(2)
C20 C15 C16 119.1(3)
C20 C15 N3 125.2(2)
C16 C15 N3 115.6(3)
C17 C16 C15 120.4(3)
C17 C16 H16 119.8
C15 C16 H16 119.8
C16 C17 C18 120.7(3)
C16 C17 H17 119.7
C18 C17 H17 119.7
C19 C18 C17 119.1(3)
C19 C18 H18 120.4
C17 C18 H18 120.4
C15 C20 C19 119.3(3)
C15 C20 H20 120.4
C19 C20 H20 120.4
C18 C19 C20 121.4(3)
C18 C19 H19 119.3
C20 C19 H19 119.3

loop_
_geom_bond_atom_site_label_1
_geom_bond_atom_site_label_2
_geom_bond_distance
Cl1 C1 1.741(3)
Cl2 C3 1.730(3)
F1 C14 1.333(3)
F2 C14 1.327(3)
F3 C14 1.330(3)
O1 C11 1.215(3)
O2 C11 1.324(3)
O2 C12 1.469(3)
N1 C8 1.354(3)
N1 C7 1.462(3)
N1 H1A 0.897(10)
N2 C8 1.308(3)
N2 C9 1.365(3)
N3 C8 1.355(3)
N3 C15 1.408(3)
N3 H3A 0.890(10)
C1 C2 1.377(4)
C1 C6 1.393(3)
C2 C3 1.379(4)
C2 H2 0.9300
C3 C4 1.362(4)
C4 C5 1.382(3)
C4 H4 0.9300
C5 C6 1.381(3)
C5 H5 0.9300
C6 C7 1.522(3)
C7 C10 1.508(3)
C7 H7 0.9800
C9 C10 1.360(3)
C9 C14 1.526(3)
C10 C11 1.468(3)
C12 C13 1.462(5)
C12 H12A 0.9700
C12 H12B 0.9700
C13 H13A 0.9600
C13 H13B 0.9600
C13 H13C 0.9600
C15 C20 1.381(4)
C15 C16 1.399(4)
C16 C17 1.371(4)
C16 H16 0.9300
C17 C18 1.373(5)
C17 H17 0.9300
C18 C19 1.373(5)
C18 H18 0.9300
C20 C19 1.389(4)
C20 H20 0.9300
C19 H19 0.9300

loop_
_geom_hbond_atom_site_label_D
_geom_hbond_atom_site_label_H
_geom_hbond_atom_site_label_A
_geom_hbond_site_symmetry_A
_geom_hbond_distance_DH
_geom_hbond_distance_HA
_geom_hbond_distance_DA
_geom_hbond_angle_DHA
N3 H3A O1 4 0.890(10) 2.026(12) 2.907(3) 170(3)
N1 H1A O1 4 0.897(10) 2.490(17) 3.267(3) 145(2)
N1 H1A Cl1 . 0.897(10) 2.91(2) 3.350(2) 111.8(18)

loop_
_geom_torsion_atom_site_label_1
_geom_torsion_atom_site_label_2
_geom_torsion_atom_site_label_3
_geom_torsion_atom_site_label_4
_geom_torsion
C6 C1 C2 C3 1.4(4)
Cl1 C1 C2 C3 -177.60(19)
C1 C2 C3 C4 -1.9(4)
C1 C2 C3 Cl2 177.07(19)
C2 C3 C4 C5 1.1(4)
Cl2 C3 C4 C5 -177.8(2)
C3 C4 C5 C6 0.2(4)
C4 C5 C6 C1 -0.7(3)
C4 C5 C6 C7 177.5(2)
C2 C1 C6 C5 -0.1(3)
Cl1 C1 C6 C5 178.86(18)
C2 C1 C6 C7 -178.3(2)
Cl1 C1 C6 C7 0.6(3)
C8 N1 C7 C10 -38.3(3)
C8 N1 C7 C6 86.6(2)
C5 C6 C7 N1 -101.8(3)
C1 C6 C7 N1 76.4(3)
C5 C6 C7 C10 19.5(3)
C1 C6 C7 C10 -162.3(2)
C9 N2 C8 N1 6.0(3)
C9 N2 C8 N3 -172.5(2)
C7 N1 C8 N2 21.8(3)
C7 N1 C8 N3 -159.7(2)
C15 N3 C8 N2 4.9(4)
C15 N3 C8 N1 -173.7(2)
C8 N2 C9 C10 -12.8(3)
C8 N2 C9 C14 169.6(2)
N2 C9 C10 C11 178.6(2)
C14 C9 C10 C11 -4.1(4)
N2 C9 C10 C7 -7.6(3)
C14 C9 C10 C7 169.7(2)
N1 C7 C10 C9 30.7(3)
C6 C7 C10 C9 -92.4(2)
N1 C7 C10 C11 -154.66(19)
C6 C7 C10 C11 82.2(2)
C12 O2 C11 O1 -8.8(4)
C12 O2 C11 C10 173.1(2)
C9 C10 C11 O1 152.8(3)
C7 C10 C11 O1 -21.1(3)
C9 C10 C11 O2 -29.1(3)
C7 C10 C11 O2 157.0(2)
C11 O2 C12 C13 97.6(3)
C10 C9 C14 F2 82.9(3)
N2 C9 C14 F2 -99.5(2)
C10 C9 C14 F3 -158.0(2)
N2 C9 C14 F3 19.6(3)
C10 C9 C14 F1 -39.2(3)
N2 C9 C14 F1 138.4(2)
C8 N3 C15 C20 -3.2(4)
C8 N3 C15 C16 178.3(3)
C20 C15 C16 C17 -1.0(4)
N3 C15 C16 C17 177.7(3)
C15 C16 C17 C18 0.7(5)
C16 C17 C18 C19 0.2(6)
C16 C15 C20 C19 0.4(4)
N3 C15 C20 C19 -178.1(3)
C17 C18 C19 C20 -0.7(5)
C15 C20 C19 C18 0.4(5)

loop_
_cod_related_entry_id
_cod_related_entry_database
_cod_related_entry_code
1 ChemSpider 21184385
